data_7119983
loop_
_publ_author_name
'Ding, Dong'
'Mou, Tao'
'Xue, Jiahui'
'Jiang, Xuefeng'

_publ_section_title
;
 Access to Divergent Benzo-Heterocycles via a Catalyst-Dependent Strategy
 in the Controllable Cyclization of o-Alkynyl-N-methoxyl-benzamides
;
_journal_name_full 'Chem. Commun.'
_journal_paper_doi 10.1039/C7CC01861D
_journal_year 2017
_chemical_formula_sum 'C16 H13 N O2'
_chemical_formula_weight 251.27
_chemical_name_systematic
; 
 ? 
;
_space_group_IT_number 15
_symmetry_cell_setting monoclinic
_symmetry_space_group_name_Hall '-C 2yc'
_symmetry_space_group_name_H-M 'C 1 2/c 1'
_atom_sites_solution_hydrogens geom
_atom_sites_solution_primary direct
_atom_sites_solution_secondary difmap
_audit_creation_method SHELXL-97
_audit_update_record
;
2016-11-07 deposited with the CCDC.
2017-04-18 downloaded from the CCDC.
;
_cell_angle_alpha 90.00
_cell_angle_beta 102.745(3)
_cell_angle_gamma 90.00
_cell_formula_units_Z 8
_cell_length_a 30.495(3)
_cell_length_b 4.1711(4)
_cell_length_c 20.4558(19)
_cell_measurement_reflns_used 2983
_cell_measurement_temperature 296(2)
_cell_measurement_theta_max 23.13
_cell_measurement_theta_min 2.19
_cell_volume 2537.8(4)
_computing_structure_refinement 'SHELXL-97 (Sheldrick, 2008)'
_computing_structure_solution 'SHELXS-97 (Sheldrick, 2008)'
_diffrn_ambient_temperature 296(2)
_diffrn_measured_fraction_theta_full 0.999
_diffrn_measured_fraction_theta_max 0.999
_diffrn_measurement_device_type 'Bruker Smart Apex II CCD'
_diffrn_radiation_monochromator graphite
_diffrn_radiation_source 'fine-focus sealed tube'
_diffrn_radiation_type MoK\a
_diffrn_radiation_wavelength 0.71073
_diffrn_reflns_av_R_equivalents 0.0331
_diffrn_reflns_av_sigmaI/netI 0.0230
_diffrn_reflns_limit_h_max 35
_diffrn_reflns_limit_h_min -36
_diffrn_reflns_limit_k_max 4
_diffrn_reflns_limit_k_min -4
_diffrn_reflns_limit_l_max 24
_diffrn_reflns_limit_l_min -24
_diffrn_reflns_number 13654
_diffrn_reflns_theta_full 25.01
_diffrn_reflns_theta_max 25.01
_diffrn_reflns_theta_min 1.37
_exptl_absorpt_coefficient_mu 0.087
_exptl_absorpt_correction_T_max 0.9819
_exptl_absorpt_correction_T_min 0.9585
_exptl_absorpt_correction_type multi-scan
_exptl_absorpt_process_details sadabs
_exptl_crystal_colour colorless
_exptl_crystal_density_diffrn 1.315
_exptl_crystal_density_method 'not measured'
_exptl_crystal_description block
_exptl_crystal_F_000 1056
_exptl_crystal_size_max 0.49
_exptl_crystal_size_mid 0.27
_exptl_crystal_size_min 0.21
_refine_diff_density_max 0.092
_refine_diff_density_min -0.118
_refine_diff_density_rms 0.026
_refine_ls_extinction_method none
_refine_ls_goodness_of_fit_ref 1.052
_refine_ls_hydrogen_treatment constr
_refine_ls_matrix_type full
_refine_ls_number_parameters 172
_refine_ls_number_reflns 2212
_refine_ls_number_restraints 0
_refine_ls_restrained_S_all 1.052
_refine_ls_R_factor_all 0.0539
_refine_ls_R_factor_gt 0.0342
_refine_ls_shift/su_max 0.000
_refine_ls_shift/su_mean 0.000
_refine_ls_structure_factor_coef Fsqd
_refine_ls_weighting_details 'calc w=1/[\s^2^(Fo^2^)+(0.0444P)^2^+0.4118P] where P=(Fo^2^+2Fc^2^)/3'
_refine_ls_weighting_scheme calc
_refine_ls_wR_factor_gt 0.0804
_refine_ls_wR_factor_ref 0.0919
_reflns_number_gt 1616
_reflns_number_total 2212
_reflns_threshold_expression >2sigma(I)
_cod_data_source_file c7cc01861d2.cif
_cod_data_source_block z
_cod_depositor_comments
;
The following automatic conversions were performed:

'_symmetry_cell_setting' value 'Monoclinic' changed to 'monoclinic'
according to
/home/data/users/saulius/crontab/automatic-downloads/rss-feeds/RSC/lib/dictionaries/cif_core.dic
dictionary named 'cif_core.dic' version 2.4.2 from 2011-04-26.

Automatic conversion script
Id: cif_fix_values 4973 2017-02-22 13:04:09Z antanas 
;
_cod_original_sg_symbol_H-M C2/c
_cod_database_code 7119983

loop_
_symmetry_equiv_pos_as_xyz
'x, y, z'
'-x, y, -z+1/2'
'x+1/2, y+1/2, z'
'-x+1/2, y+1/2, -z+1/2'
'-x, -y, -z'
'x, -y, z-1/2'
'-x+1/2, -y+1/2, -z'
'x+1/2, -y+1/2, z-1/2'

loop_
_atom_site_label
_atom_site_type_symbol
_atom_site_fract_x
_atom_site_fract_y
_atom_site_fract_z
_atom_site_U_iso_or_equiv
_atom_site_adp_type
_atom_site_occupancy
_atom_site_symmetry_multiplicity
_atom_site_calc_flag
_atom_site_refinement_flags
O1 O 0.15858(3) 0.8179(3) 0.05782(5) 0.0532(3) Uani 1 1 d .
O2 O 0.23967(3) 0.9759(3) 0.06337(5) 0.0711(4) Uani 1 1 d .
N1 N 0.23315(4) 0.7939(3) 0.11820(6) 0.0598(4) Uani 1 1 d .
C1 C 0.12574(5) 0.5372(3) 0.13091(7) 0.0477(4) Uani 1 1 d .
C2 C 0.09672(5) 0.3858(4) 0.16490(8) 0.0585(4) Uani 1 1 d .
H2A H 0.0659 0.3807 0.1472 0.070 Uiso 1 1 calc R
C3 C 0.11505(6) 0.2439(4) 0.22543(8) 0.0653(5) Uani 1 1 d .
H3A H 0.0963 0.1413 0.2490 0.078 Uiso 1 1 calc R
C4 C 0.16094(6) 0.2506(4) 0.25208(8) 0.0661(5) Uani 1 1 d .
H4A H 0.1724 0.1509 0.2929 0.079 Uiso 1 1 calc R
C5 C 0.18982(6) 0.4021(4) 0.21919(8) 0.0617(4) Uani 1 1 d .
H5A H 0.2206 0.4086 0.2373 0.074 Uiso 1 1 calc R
C6 C 0.17145(5) 0.5445(3) 0.15816(7) 0.0494(4) Uani 1 1 d .
C7 C 0.19182(5) 0.7246(4) 0.11167(7) 0.0499(4) Uani 1 1 d .
C8 C 0.11713(5) 0.7087(3) 0.06753(7) 0.0471(4) Uani 1 1 d .
C9 C 0.07874(5) 0.7636(3) 0.02330(7) 0.0500(4) Uani 1 1 d .
H9A H 0.0533 0.6798 0.0352 0.060 Uiso 1 1 calc R
C10 C 0.06985(5) 0.9330(3) -0.04060(7) 0.0472(4) Uani 1 1 d .
C11 C 0.10279(5) 1.0862(4) -0.06705(7) 0.0555(4) Uani 1 1 d .
H11A H 0.1325 1.0854 -0.0430 0.067 Uiso 1 1 calc R
C12 C 0.09191(5) 1.2384(4) -0.12820(7) 0.0599(4) Uani 1 1 d .
H12A H 0.1143 1.3387 -0.1451 0.072 Uiso 1 1 calc R
C13 C 0.04824(5) 1.2436(4) -0.16462(8) 0.0610(4) Uani 1 1 d .
H13A H 0.0411 1.3466 -0.2059 0.073 Uiso 1 1 calc R
C14 C 0.01536(5) 1.0954(4) -0.13936(8) 0.0638(5) Uani 1 1 d .
H14A H -0.0142 1.0974 -0.1637 0.077 Uiso 1 1 calc R
C15 C 0.02595(5) 0.9438(4) -0.07820(7) 0.0559(4) Uani 1 1 d .
H15A H 0.0032 0.8463 -0.0616 0.067 Uiso 1 1 calc R
C16 C 0.28603(5) 1.0534(5) 0.07300(9) 0.0792(6) Uani 1 1 d .
H16A H 0.2908 1.1772 0.0356 0.119 Uiso 1 1 calc R
H16B H 0.3034 0.8596 0.0764 0.119 Uiso 1 1 calc R
H16C H 0.2952 1.1758 0.1135 0.119 Uiso 1 1 calc R

loop_
_atom_site_aniso_label
_atom_site_aniso_U_11
_atom_site_aniso_U_22
_atom_site_aniso_U_33
_atom_site_aniso_U_23
_atom_site_aniso_U_13
_atom_site_aniso_U_12
O1 0.0408(6) 0.0690(7) 0.0479(5) 0.0017(5) 0.0056(5) -0.0041(5)
O2 0.0457(7) 0.0997(9) 0.0642(7) 0.0166(6) 0.0044(5) -0.0143(6)
N1 0.0467(8) 0.0738(9) 0.0563(8) 0.0060(7) 0.0057(6) -0.0049(7)
C1 0.0493(9) 0.0477(8) 0.0456(8) -0.0091(7) 0.0098(7) -0.0036(7)
C2 0.0569(10) 0.0613(10) 0.0575(9) -0.0036(8) 0.0133(8) -0.0083(8)
C3 0.0809(13) 0.0597(11) 0.0580(10) 0.0006(8) 0.0211(9) -0.0112(9)
C4 0.0837(13) 0.0596(11) 0.0520(9) 0.0046(8) 0.0088(9) -0.0007(9)
C5 0.0642(11) 0.0606(10) 0.0556(9) 0.0002(8) 0.0032(8) 0.0019(8)
C6 0.0521(9) 0.0480(8) 0.0469(8) -0.0058(7) 0.0083(7) -0.0006(7)
C7 0.0437(9) 0.0567(9) 0.0457(8) -0.0044(7) 0.0022(7) -0.0002(7)
C8 0.0413(8) 0.0531(9) 0.0469(8) -0.0086(7) 0.0095(7) -0.0062(7)
C9 0.0414(8) 0.0596(9) 0.0490(8) -0.0067(7) 0.0102(7) -0.0073(7)
C10 0.0404(8) 0.0517(8) 0.0480(8) -0.0094(7) 0.0065(6) -0.0013(7)
C11 0.0427(9) 0.0685(10) 0.0533(9) -0.0031(8) 0.0064(7) -0.0024(7)
C12 0.0576(11) 0.0671(11) 0.0559(9) 0.0009(8) 0.0148(8) -0.0042(8)
C13 0.0640(11) 0.0643(11) 0.0513(9) 0.0000(8) 0.0056(8) 0.0048(9)
C14 0.0501(10) 0.0738(11) 0.0609(10) -0.0017(9) -0.0020(8) 0.0025(8)
C15 0.0436(9) 0.0650(10) 0.0566(9) -0.0031(8) 0.0055(7) -0.0052(7)
C16 0.0437(10) 0.1040(15) 0.0859(12) 0.0132(11) 0.0053(9) -0.0166(10)

loop_
_atom_type_symbol
_atom_type_description
_atom_type_scat_dispersion_real
_atom_type_scat_dispersion_imag
_atom_type_scat_source
C C 0.0033 0.0016 'International Tables Vol C Tables 4.2.6.8 and 6.1.1.4'
H H 0.0000 0.0000 'International Tables Vol C Tables 4.2.6.8 and 6.1.1.4'
N N 0.0061 0.0033 'International Tables Vol C Tables 4.2.6.8 and 6.1.1.4'
O O 0.0106 0.0060 'International Tables Vol C Tables 4.2.6.8 and 6.1.1.4'

loop_
_geom_angle_atom_site_label_1
_geom_angle_atom_site_label_2
_geom_angle_atom_site_label_3
_geom_angle
C7 O1 C8 108.84(11)
N1 O2 C16 108.91(11)
C7 N1 O2 110.54(11)
C6 C1 C2 120.27(14)
C6 C1 C8 108.45(12)
C2 C1 C8 131.28(14)
C3 C2 C1 117.93(15)
C3 C2 H2A 121.0
C1 C2 H2A 121.0
C2 C3 C4 121.34(15)
C2 C3 H3A 119.3
C4 C3 H3A 119.3
C5 C4 C3 121.17(15)
C5 C4 H4A 119.4
C3 C4 H4A 119.4
C4 C5 C6 117.59(15)
C4 C5 H5A 121.2
C6 C5 H5A 121.2
C1 C6 C5 121.71(14)
C1 C6 C7 106.60(12)
C5 C6 C7 131.68(14)
N1 C7 O1 123.86(13)
N1 C7 C6 127.26(13)
O1 C7 C6 108.87(12)
C9 C8 O1 122.29(13)
C9 C8 C1 130.48(13)
O1 C8 C1 107.23(11)
C8 C9 C10 130.84(13)
C8 C9 H9A 114.6
C10 C9 H9A 114.6
C15 C10 C11 117.27(14)
C15 C10 C9 118.55(13)
C11 C10 C9 124.18(13)
C12 C11 C10 120.88(14)
C12 C11 H11A 119.6
C10 C11 H11A 119.6
C13 C12 C11 120.67(15)
C13 C12 H12A 119.7
C11 C12 H12A 119.7
C14 C13 C12 119.32(15)
C14 C13 H13A 120.3
C12 C13 H13A 120.3
C13 C14 C15 120.34(14)
C13 C14 H14A 119.8
C15 C14 H14A 119.8
C14 C15 C10 121.51(15)
C14 C15 H15A 119.2
C10 C15 H15A 119.2
O2 C16 H16A 109.5
O2 C16 H16B 109.5
H16A C16 H16B 109.5
O2 C16 H16C 109.5
H16A C16 H16C 109.5
H16B C16 H16C 109.5

loop_
_geom_bond_atom_site_label_1
_geom_bond_atom_site_label_2
_geom_bond_distance
O1 C7 1.3784(16)
O1 C8 1.3981(16)
O2 N1 1.4042(16)
O2 C16 1.4209(18)
N1 C7 1.2712(18)
C1 C6 1.383(2)
C1 C2 1.392(2)
C1 C8 1.4530(19)
C2 C3 1.375(2)
C2 H2A 0.9300
C3 C4 1.386(2)
C3 H3A 0.9300
C4 C5 1.374(2)
C4 H4A 0.9300
C5 C6 1.384(2)
C5 H5A 0.9300
C6 C7 1.454(2)
C8 C9 1.3321(19)
C9 C10 1.4576(19)
C9 H9A 0.9300
C10 C15 1.3897(19)
C10 C11 1.397(2)
C11 C12 1.376(2)
C11 H11A 0.9300
C12 C13 1.375(2)
C12 H12A 0.9300
C13 C14 1.372(2)
C13 H13A 0.9300
C14 C15 1.375(2)
C14 H14A 0.9300
C15 H15A 0.9300
C16 H16A 0.9600
C16 H16B 0.9600
C16 H16C 0.9600

loop_
_geom_torsion_atom_site_label_1
_geom_torsion_atom_site_label_2
_geom_torsion_atom_site_label_3
_geom_torsion_atom_site_label_4
_geom_torsion
C16 O2 N1 C7 178.96(14)
C6 C1 C2 C3 -0.5(2)
C8 C1 C2 C3 -179.33(15)
C1 C2 C3 C4 0.0(2)
C2 C3 C4 C5 0.6(3)
C3 C4 C5 C6 -0.7(2)
C2 C1 C6 C5 0.4(2)
C8 C1 C6 C5 179.45(13)
C2 C1 C6 C7 -178.67(12)
C8 C1 C6 C7 0.42(15)
C4 C5 C6 C1 0.2(2)
C4 C5 C6 C7 178.97(15)
O2 N1 C7 O1 0.0(2)
O2 N1 C7 C6 -178.92(13)
C8 O1 C7 N1 -178.48(14)
C8 O1 C7 C6 0.61(15)
C1 C6 C7 N1 178.40(15)
C5 C6 C7 N1 -0.5(3)
C1 C6 C7 O1 -0.64(15)
C5 C6 C7 O1 -179.53(15)
C7 O1 C8 C9 -179.99(13)
C7 O1 C8 C1 -0.34(15)
C6 C1 C8 C9 179.54(15)
C2 C1 C8 C9 -1.5(3)
C6 C1 C8 O1 -0.07(15)
C2 C1 C8 O1 178.89(14)
O1 C8 C9 C10 0.1(2)
C1 C8 C9 C10 -179.43(13)
C8 C9 C10 C15 177.65(15)
C8 C9 C10 C11 -2.2(2)
C15 C10 C11 C12 -0.6(2)
C9 C10 C11 C12 179.24(13)
C10 C11 C12 C13 0.2(2)
C11 C12 C13 C14 0.1(2)
C12 C13 C14 C15 0.2(2)
C13 C14 C15 C10 -0.6(2)
C11 C10 C15 C14 0.8(2)
C9 C10 C15 C14 -179.01(14)
